data_1549093
loop_
_publ_author_name
'Niu, Sheng-Li'
'Li, Da-Hong'
'Li, Xin-Yu'
'Wang, Yue-Tong'
'Li, Sheng-Ge'
'Bai, Jiao'
'Pei, Yue-Hu'
'Jing, Yong-Kui'
'Li, Zhan-Lin'
'Hua, Hui-Ming'

_publ_section_title
;
 Bioassay- and Chemistry-Guided Isolation of Scalemic Caged
 Prenylxanthones from the Leaves of Garcinia bracteata
;
_journal_name_full 'Journal of Natural Products'
_journal_paper_doi 10.1021/acs.jnatprod.7b00454
_journal_year 2018
_chemical_formula_sum 'C30 H38 O7'
_chemical_formula_weight 510.60
_chemical_name_systematic
; 
 ? 
;
_space_group_IT_number 14
_symmetry_cell_setting monoclinic
_symmetry_space_group_name_Hall '-P 2ybc'
_symmetry_space_group_name_H-M 'P 1 21/c 1'
_atom_sites_solution_hydrogens geom
_atom_sites_solution_primary direct
_atom_sites_solution_secondary difmap
_audit_creation_method SHELXL-97
_cell_angle_alpha 90.00
_cell_angle_beta 98.276(5)
_cell_angle_gamma 90.00
_cell_formula_units_Z 4
_cell_length_a 14.317(5)
_cell_length_b 8.341(5)
_cell_length_c 22.569(5)
_cell_measurement_temperature 293(2)
_cell_volume 2667.1(19)
_computing_structure_refinement 'SHELXL-97 (Sheldrick, 1997)'
_computing_structure_solution 'SHELXS-97 (Sheldrick, 1990)'
_diffrn_ambient_temperature 293(2)
_diffrn_measured_fraction_theta_full 0.999
_diffrn_measured_fraction_theta_max 0.999
_diffrn_radiation_monochromator graphite
_diffrn_radiation_source 'fine-focus sealed tube'
_diffrn_radiation_type MoK\a
_diffrn_radiation_wavelength 0.71069
_diffrn_reflns_av_R_equivalents 0.1127
_diffrn_reflns_av_sigmaI/netI 0.1359
_diffrn_reflns_limit_h_max 14
_diffrn_reflns_limit_h_min -15
_diffrn_reflns_limit_k_max 8
_diffrn_reflns_limit_k_min -8
_diffrn_reflns_limit_l_max 20
_diffrn_reflns_limit_l_min -23
_diffrn_reflns_number 9918
_diffrn_reflns_theta_full 22.09
_diffrn_reflns_theta_max 22.09
_diffrn_reflns_theta_min 1.44
_exptl_absorpt_coefficient_mu 0.089
_exptl_absorpt_correction_T_max 0.9823
_exptl_absorpt_correction_T_min 0.9806
_exptl_absorpt_correction_type multi-scan
_exptl_absorpt_process_details sadabs
_exptl_crystal_colour white
_exptl_crystal_density_diffrn 1.272
_exptl_crystal_density_method 'not measured'
_exptl_crystal_description block
_exptl_crystal_F_000 1096
_exptl_crystal_size_max 0.22
_exptl_crystal_size_mid 0.21
_exptl_crystal_size_min 0.20
_refine_diff_density_max 0.315
_refine_diff_density_min -0.337
_refine_diff_density_rms 0.052
_refine_ls_extinction_method none
_refine_ls_goodness_of_fit_ref 1.050
_refine_ls_hydrogen_treatment mixed
_refine_ls_matrix_type full
_refine_ls_number_parameters 334
_refine_ls_number_reflns 3310
_refine_ls_number_restraints 785
_refine_ls_restrained_S_all 1.024
_refine_ls_R_factor_all 0.1734
_refine_ls_R_factor_gt 0.0616
_refine_ls_shift/su_max 0.009
_refine_ls_shift/su_mean 0.000
_refine_ls_structure_factor_coef Fsqd
_refine_ls_weighting_details 'calc w=1/[\s^2^(Fo^2^)+(0.0502P)^2^+0.6197P] where P=(Fo^2^+2Fc^2^)/3'
_refine_ls_weighting_scheme calc
_refine_ls_wR_factor_gt 0.1229
_refine_ls_wR_factor_ref 0.1562
_reflns_number_gt 1433
_reflns_number_total 3310
_reflns_threshold_expression >2sigma(I)
_cod_data_source_file np7b00454_si_004.cif
_cod_data_source_block mm
_cod_original_sg_symbol_H-M P21/c
_cod_database_code 1549093

loop_
_symmetry_equiv_pos_as_xyz
'x, y, z'
'-x, y+1/2, -z+1/2'
'-x, -y, -z'
'x, -y-1/2, z-1/2'

loop_
_atom_site_label
_atom_site_type_symbol
_atom_site_fract_x
_atom_site_fract_y
_atom_site_fract_z
_atom_site_U_iso_or_equiv
_atom_site_adp_type
_atom_site_occupancy
_atom_site_symmetry_multiplicity
_atom_site_calc_flag
_atom_site_refinement_flags
O1 O 0.3044(2) 0.4063(4) 0.49729(12) 0.0689(11) Uani 1 1 d .
H1 H 0.2807 0.3932 0.5279 0.103 Uiso 1 1 calc R
O2 O 0.02730(19) 0.1250(4) 0.42216(12) 0.0668(10) Uani 1 1 d .
H2B H -0.0016 0.0942 0.3902 0.100 Uiso 1 1 calc R
O3 O 0.25578(17) 0.2587(3) 0.29340(11) 0.0436(8) Uani 1 1 d .
O4 O -0.00417(18) 0.0741(4) 0.30803(12) 0.0635(10) Uani 1 1 d U
O5 O 0.02199(19) 0.1754(4) 0.14524(12) 0.0596(10) Uani 1 1 d .
O6 O 0.2123(2) 0.0399(4) 0.09580(12) 0.0629(10) Uani 1 1 d .
O7 O 0.34730(17) 0.1059(3) 0.20728(11) 0.0471(9) Uani 1 1 d .
C1 C 0.2490(3) 0.3379(6) 0.45058(19) 0.0516(11) Uani 1 1 d U
C2 C 0.1662(3) 0.2604(5) 0.45981(18) 0.0499(11) Uani 1 1 d U
H2A H 0.1490 0.2559 0.4980 0.060 Uiso 1 1 calc R
C3 C 0.1105(3) 0.1913(5) 0.41279(18) 0.0470(11) Uani 1 1 d U
C4 C 0.1367(3) 0.1934(5) 0.35463(17) 0.0436(10) Uani 1 1 d U
C5 C 0.2242(3) 0.2655(5) 0.34856(18) 0.0443(9) Uani 1 1 d U
C6 C 0.2801(3) 0.3472(5) 0.39394(18) 0.0472(10) Uani 1 1 d U
C7 C 0.3701(3) 0.4454(6) 0.38927(18) 0.0547(10) Uani 1 1 d U
C8 C 0.4580(3) 0.3612(6) 0.42306(19) 0.0743(16) Uani 1 1 d U
H8A H 0.5134 0.4221 0.4185 0.111 Uiso 1 1 calc R
H8B H 0.4633 0.2556 0.4069 0.111 Uiso 1 1 calc R
H8C H 0.4520 0.3535 0.4648 0.111 Uiso 1 1 calc R
C9 C 0.3904(3) 0.4747(6) 0.32502(18) 0.0674(15) Uani 1 1 d U
H9A H 0.4491 0.5309 0.3263 0.101 Uiso 1 1 calc R
H9B H 0.3404 0.5378 0.3036 0.101 Uiso 1 1 calc R
H9C H 0.3942 0.3738 0.3051 0.101 Uiso 1 1 calc R
C10 C 0.3642(3) 0.6113(6) 0.4158(2) 0.0700(11) Uani 1 1 d DU
H10A H 0.4131 0.6435 0.4451 0.084 Uiso 1 1 calc R
C11 C 0.2967(4) 0.7097(7) 0.4009(2) 0.1050(17) Uani 1 1 d DU
H11A H 0.2466 0.6814 0.3719 0.126 Uiso 1 1 calc R
H11B H 0.2976 0.8099 0.4191 0.126 Uiso 1 1 calc R
C12 C 0.0737(3) 0.1366(5) 0.30408(18) 0.0461(9) Uani 1 1 d U
C13 C 0.1048(3) 0.1661(5) 0.24350(16) 0.0445(10) Uani 1 1 d U
H13A H 0.0921 0.2790 0.2333 0.053 Uiso 1 1 calc R
C14 C 0.2115(3) 0.1430(5) 0.25122(17) 0.0419(9) Uani 1 1 d U
C15 C 0.2448(3) -0.0289(5) 0.26568(18) 0.0445(10) Uani 1 1 d U
H15A H 0.2482 -0.0498 0.3087 0.053 Uiso 1 1 calc R
C16 C 0.1725(3) -0.1404(5) 0.22996(17) 0.0481(10) Uani 1 1 d U
H16A H 0.1243 -0.1698 0.2540 0.058 Uiso 1 1 calc R
H16B H 0.2034 -0.2376 0.2194 0.058 Uiso 1 1 calc R
C17 C 0.1273(3) -0.0536(5) 0.17300(18) 0.0498(10) Uani 1 1 d U
H17A H 0.0972 -0.1300 0.1432 0.060 Uiso 1 1 calc R
C18 C 0.0548(3) 0.0651(5) 0.19142(18) 0.0498(10) Uani 1 1 d U
H18A H 0.0015 0.0070 0.2041 0.060 Uiso 1 1 calc R
C19 C -0.0386(3) 0.0998(6) 0.0982(2) 0.0728(14) Uani 1 1 d U
H19A H -0.0923 0.0535 0.1137 0.087 Uiso 1 1 calc R
H19B H -0.0050 0.0141 0.0813 0.087 Uiso 1 1 calc R
C20 C -0.0715(4) 0.2185(7) 0.0514(2) 0.102(2) Uani 1 1 d U
H20A H -0.1119 0.1669 0.0193 0.153 Uiso 1 1 calc R
H20B H -0.0181 0.2641 0.0362 0.153 Uiso 1 1 calc R
H20C H -0.1058 0.3019 0.0681 0.153 Uiso 1 1 calc R
C21 C 0.2532(3) 0.1657(5) 0.19298(17) 0.0433(10) Uani 1 1 d U
C22 C 0.1988(3) 0.0480(6) 0.14728(19) 0.0479(10) Uani 1 1 d U
C23 C 0.3462(3) -0.0322(6) 0.24690(18) 0.0463(11) Uani 1 1 d U
C24 C 0.4221(3) -0.0056(6) 0.29961(19) 0.0650(15) Uani 1 1 d U
H24A H 0.4829 -0.0104 0.2865 0.097 Uiso 1 1 calc R
H24B H 0.4179 -0.0872 0.3291 0.097 Uiso 1 1 calc R
H24C H 0.4137 0.0978 0.3168 0.097 Uiso 1 1 calc R
C25 C 0.3673(3) -0.1797(6) 0.2113(2) 0.0650(15) Uani 1 1 d U
H25A H 0.4303 -0.1725 0.2016 0.098 Uiso 1 1 calc R
H25B H 0.3232 -0.1852 0.1750 0.098 Uiso 1 1 calc R
H25C H 0.3616 -0.2742 0.2347 0.098 Uiso 1 1 calc R
C26 C 0.2561(3) 0.3363(5) 0.16948(17) 0.0478(10) Uani 1 1 d U
H26A H 0.1924 0.3681 0.1532 0.057 Uiso 1 1 calc R
H26B H 0.2773 0.4067 0.2029 0.057 Uiso 1 1 calc R
C27 C 0.3177(3) 0.3615(5) 0.12292(17) 0.0502(12) Uani 1 1 d U
H27A H 0.3699 0.2946 0.1245 0.060 Uiso 1 1 calc R
C28 C 0.3065(3) 0.4678(6) 0.07961(19) 0.0549(13) Uani 1 1 d U
C29 C 0.2240(3) 0.5801(6) 0.0685(2) 0.0848(18) Uani 1 1 d U
H29A H 0.1822 0.5606 0.0974 0.127 Uiso 1 1 calc R
H29B H 0.1908 0.5626 0.0289 0.127 Uiso 1 1 calc R
H29C H 0.2461 0.6888 0.0720 0.127 Uiso 1 1 calc R
C30 C 0.3774(4) 0.4856(6) 0.0365(2) 0.0884(19) Uani 1 1 d U
H30A H 0.4277 0.4100 0.0466 0.133 Uiso 1 1 calc R
H30B H 0.4025 0.5925 0.0391 0.133 Uiso 1 1 calc R
H30C H 0.3469 0.4656 -0.0035 0.133 Uiso 1 1 calc R

loop_
_atom_site_aniso_label
_atom_site_aniso_U_11
_atom_site_aniso_U_22
_atom_site_aniso_U_33
_atom_site_aniso_U_23
_atom_site_aniso_U_13
_atom_site_aniso_U_12
O1 0.078(2) 0.095(3) 0.0334(18) 0.0008(18) 0.0077(17) -0.013(2)
O2 0.0568(19) 0.088(3) 0.060(2) 0.0069(19) 0.0226(16) -0.0112(19)
O3 0.0427(16) 0.060(2) 0.0289(16) -0.0010(15) 0.0097(13) -0.0050(16)
O4 0.0448(12) 0.084(3) 0.063(2) 0.0000(19) 0.0129(15) -0.0082(14)
O5 0.063(2) 0.063(3) 0.0450(19) 0.0029(17) -0.0156(16) -0.0077(18)
O6 0.088(2) 0.064(2) 0.0387(18) -0.0046(17) 0.0163(17) -0.0080(19)
O7 0.0483(17) 0.051(2) 0.0446(17) 0.0159(16) 0.0149(14) 0.0072(16)
C1 0.053(2) 0.062(2) 0.039(2) 0.004(2) 0.0051(18) 0.001(2)
C2 0.059(2) 0.057(2) 0.036(2) 0.008(2) 0.0139(19) 0.002(2)
C3 0.045(2) 0.054(3) 0.044(2) 0.006(2) 0.0150(19) 0.003(2)
C4 0.0457(19) 0.050(2) 0.0357(19) 0.0013(18) 0.0078(17) 0.0023(18)
C5 0.0474(18) 0.053(2) 0.0332(17) 0.0073(17) 0.0076(16) 0.0005(18)
C6 0.0521(19) 0.056(2) 0.0343(18) 0.0056(18) 0.0080(17) 0.0020(18)
C7 0.057(2) 0.0711(13) 0.036(2) 0.0050(16) 0.007(2) -0.0092(19)
C8 0.078(3) 0.092(4) 0.050(3) 0.001(3) 0.000(3) -0.006(3)
C9 0.072(3) 0.078(4) 0.052(3) 0.005(3) 0.008(3) -0.018(3)
C10 0.0811(18) 0.0796(17) 0.048(2) -0.0060(17) 0.006(2) -0.0071(16)
C11 0.125(3) 0.088(3) 0.102(4) 0.000(3) 0.014(3) 0.021(2)
C12 0.0436(14) 0.051(2) 0.0447(18) 0.0061(18) 0.0105(17) 0.0029(15)
C13 0.0457(18) 0.048(2) 0.0399(18) 0.0030(17) 0.0061(16) 0.0002(17)
C14 0.0436(17) 0.0479(19) 0.0336(17) 0.0048(17) 0.0037(16) -0.0004(17)
C15 0.0475(18) 0.048(2) 0.0373(17) 0.0084(17) 0.0058(16) 0.0005(18)
C16 0.051(2) 0.050(2) 0.0441(19) 0.0058(18) 0.0095(18) 0.0009(19)
C17 0.0557(19) 0.051(2) 0.0419(18) 0.0026(18) 0.0032(17) -0.0021(19)
C18 0.0535(19) 0.052(2) 0.0423(19) 0.0025(19) 0.0028(18) -0.0018(19)
C19 0.078(3) 0.071(3) 0.061(3) 0.005(3) -0.016(2) -0.003(3)
C20 0.105(4) 0.098(5) 0.087(4) 0.020(4) -0.037(3) -0.015(4)
C21 0.0477(18) 0.049(2) 0.0337(17) 0.0077(17) 0.0072(16) 0.0027(18)
C22 0.0545(19) 0.050(2) 0.0395(18) 0.0011(18) 0.0087(17) 0.0032(19)
C23 0.047(2) 0.052(2) 0.040(2) 0.007(2) 0.0093(18) 0.000(2)
C24 0.050(3) 0.078(4) 0.066(3) 0.024(3) 0.004(2) 0.000(3)
C25 0.065(3) 0.060(3) 0.074(3) 0.004(3) 0.025(2) 0.008(3)
C26 0.0567(19) 0.048(2) 0.0392(18) 0.0038(18) 0.0069(17) -0.0041(19)
C27 0.062(2) 0.053(3) 0.037(2) 0.005(2) 0.013(2) -0.003(2)
C28 0.071(3) 0.054(3) 0.039(2) 0.003(2) 0.008(2) -0.013(2)
C29 0.116(4) 0.068(4) 0.066(3) 0.018(3) -0.003(3) 0.005(3)
C30 0.121(4) 0.090(4) 0.058(3) 0.010(3) 0.025(3) -0.030(3)

loop_
_atom_type_symbol
_atom_type_description
_atom_type_scat_dispersion_real
_atom_type_scat_dispersion_imag
_atom_type_scat_source
C C 0.0033 0.0016 'International Tables Vol C Tables 4.2.6.8 and 6.1.1.4'
H H 0.0000 0.0000 'International Tables Vol C Tables 4.2.6.8 and 6.1.1.4'
O O 0.0106 0.0060 'International Tables Vol C Tables 4.2.6.8 and 6.1.1.4'

loop_
_geom_angle_atom_site_label_1
_geom_angle_atom_site_label_2
_geom_angle_atom_site_label_3
_geom_angle
C1 O1 H1 109.5
C3 O2 H2B 109.5
C5 O3 C14 116.9(3)
C19 O5 C18 111.3(3)
C21 O7 C23 108.7(3)
O1 C1 C2 119.8(4)
O1 C1 C6 117.1(4)
C2 C1 C6 123.1(4)
C3 C2 C1 119.7(4)
C3 C2 H2A 120.1
C1 C2 H2A 120.1
O2 C3 C2 118.7(4)
O2 C3 C4 120.3(4)
C2 C3 C4 121.0(4)
C5 C4 C3 116.8(4)
C5 C4 C12 122.0(4)
C3 C4 C12 121.0(4)
C6 C5 O3 117.1(4)
C6 C5 C4 124.3(4)
O3 C5 C4 118.6(4)
C5 C6 C1 114.7(4)
C5 C6 C7 127.6(4)
C1 C6 C7 117.7(4)
C10 C7 C9 104.9(4)
C10 C7 C8 108.0(4)
C9 C7 C8 106.7(4)
C10 C7 C6 111.2(4)
C9 C7 C6 114.9(3)
C8 C7 C6 110.8(4)
C7 C8 H8A 109.5
C7 C8 H8B 109.5
H8A C8 H8B 109.5
C7 C8 H8C 109.5
H8A C8 H8C 109.5
H8B C8 H8C 109.5
C7 C9 H9A 109.5
C7 C9 H9B 109.5
H9A C9 H9B 109.5
C7 C9 H9C 109.5
H9A C9 H9C 109.5
H9B C9 H9C 109.5
C11 C10 C7 124.6(5)
C11 C10 H10A 117.7
C7 C10 H10A 117.7
C10 C11 H11A 120.0
C10 C11 H11B 120.0
H11A C11 H11B 120.0
O4 C12 C4 123.4(4)
O4 C12 C13 121.0(4)
C4 C12 C13 115.6(4)
C12 C13 C14 107.2(3)
C12 C13 C18 115.8(4)
C14 C13 C18 111.5(3)
C12 C13 H13A 107.3
C14 C13 H13A 107.3
C18 C13 H13A 107.3
O3 C14 C13 109.2(3)
O3 C14 C21 107.3(3)
C13 C14 C21 113.2(3)
O3 C14 C15 113.2(3)
C13 C14 C15 114.7(3)
C21 C14 C15 98.7(3)
C14 C15 C16 106.9(3)
C14 C15 C23 103.3(3)
C16 C15 C23 115.4(3)
C14 C15 H15A 110.3
C16 C15 H15A 110.3
C23 C15 H15A 110.3
C15 C16 C17 109.0(4)
C15 C16 H16A 109.9
C17 C16 H16A 109.9
C15 C16 H16B 109.9
C17 C16 H16B 109.9
H16A C16 H16B 108.3
C22 C17 C18 105.4(4)
C22 C17 C16 111.1(3)
C18 C17 C16 107.3(3)
C22 C17 H17A 111.0
C18 C17 H17A 111.0
C16 C17 H17A 111.0
O5 C18 C17 112.6(3)
O5 C18 C13 105.9(4)
C17 C18 C13 107.6(3)
O5 C18 H18A 110.2
C17 C18 H18A 110.2
C13 C18 H18A 110.2
O5 C19 C20 109.6(4)
O5 C19 H19A 109.8
C20 C19 H19A 109.8
O5 C19 H19B 109.8
C20 C19 H19B 109.8
H19A C19 H19B 108.2
C19 C20 H20A 109.5
C19 C20 H20B 109.5
H20A C20 H20B 109.5
C19 C20 H20C 109.5
H20A C20 H20C 109.5
H20B C20 H20C 109.5
O7 C21 C26 109.4(3)
O7 C21 C14 103.5(3)
C26 C21 C14 116.7(4)
O7 C21 C22 107.2(3)
C26 C21 C22 113.4(3)
C14 C21 C22 105.8(3)
O6 C22 C17 123.4(4)
O6 C22 C21 122.8(4)
C17 C22 C21 113.8(4)
O7 C23 C24 107.3(3)
O7 C23 C25 107.1(3)
C24 C23 C25 111.2(4)
O7 C23 C15 104.1(3)
C24 C23 C15 111.9(3)
C25 C23 C15 114.7(4)
C23 C24 H24A 109.5
C23 C24 H24B 109.5
H24A C24 H24B 109.5
C23 C24 H24C 109.5
H24A C24 H24C 109.5
H24B C24 H24C 109.5
C23 C25 H25A 109.5
C23 C25 H25B 109.5
H25A C25 H25B 109.5
C23 C25 H25C 109.5
H25A C25 H25C 109.5
H25B C25 H25C 109.5
C27 C26 C21 115.5(4)
C27 C26 H26A 108.4
C21 C26 H26A 108.4
C27 C26 H26B 108.4
C21 C26 H26B 108.4
H26A C26 H26B 107.5
C28 C27 C26 127.2(4)
C28 C27 H27A 116.4
C26 C27 H27A 116.4
C27 C28 C29 123.7(4)
C27 C28 C30 121.7(4)
C29 C28 C30 114.6(4)
C28 C29 H29A 109.5
C28 C29 H29B 109.5
H29A C29 H29B 109.5
C28 C29 H29C 109.5
H29A C29 H29C 109.5
H29B C29 H29C 109.5
C28 C30 H30A 109.5
C28 C30 H30B 109.5
H30A C30 H30B 109.5
C28 C30 H30C 109.5
H30A C30 H30C 109.5
H30B C30 H30C 109.5

loop_
_geom_bond_atom_site_label_1
_geom_bond_atom_site_label_2
_geom_bond_distance
O1 C1 1.352(5)
O1 H1 0.8200
O2 C3 1.357(5)
O2 H2B 0.8200
O3 C5 1.386(4)
O3 C14 1.437(5)
O4 C12 1.245(5)
O5 C19 1.419(5)
O5 C18 1.419(5)
O6 C22 1.207(4)
O7 C21 1.430(4)
O7 C23 1.460(5)
C1 C2 1.392(5)
C1 C6 1.415(5)
C2 C3 1.360(5)
C2 H2A 0.9300
C3 C4 1.416(5)
C4 C5 1.414(5)
C4 C12 1.429(5)
C5 C6 1.385(5)
C6 C7 1.544(6)
C7 C10 1.515(6)
C7 C9 1.539(5)
C7 C8 1.543(6)
C8 H8A 0.9600
C8 H8B 0.9600
C8 H8C 0.9600
C9 H9A 0.9600
C9 H9B 0.9600
C9 H9C 0.9600
C10 C11 1.276(5)
C10 H10A 0.9300
C11 H11A 0.9300
C11 H11B 0.9300
C12 C13 1.518(5)
C13 C14 1.525(5)
C13 C18 1.537(5)
C13 H13A 0.9800
C14 C21 1.531(5)
C14 C15 1.531(6)
C15 C16 1.531(5)
C15 C23 1.571(5)
C15 H15A 0.9800
C16 C17 1.535(5)
C16 H16A 0.9700
C16 H16B 0.9700
C17 C22 1.508(6)
C17 C18 1.534(6)
C17 H17A 0.9800
C18 H18A 0.9800
C19 C20 1.475(6)
C19 H19A 0.9700
C19 H19B 0.9700
C20 H20A 0.9600
C20 H20B 0.9600
C20 H20C 0.9600
C21 C26 1.521(6)
C21 C22 1.550(6)
C23 C24 1.507(5)
C23 C25 1.523(6)
C24 H24A 0.9600
C24 H24B 0.9600
C24 H24C 0.9600
C25 H25A 0.9600
C25 H25B 0.9600
C25 H25C 0.9600
C26 C27 1.480(5)
C26 H26A 0.9700
C26 H26B 0.9700
C27 C28 1.312(6)
C27 H27A 0.9300
C28 C29 1.500(6)
C28 C30 1.510(6)
C29 H29A 0.9600
C29 H29B 0.9600
C29 H29C 0.9600
C30 H30A 0.9600
C30 H30B 0.9600
C30 H30C 0.9600

loop_
_geom_torsion_atom_site_label_1
_geom_torsion_atom_site_label_2
_geom_torsion_atom_site_label_3
_geom_torsion_atom_site_label_4
_geom_torsion
O1 C1 C2 C3 -179.9(4)
C6 C1 C2 C3 -1.0(7)
C1 C2 C3 O2 -176.0(4)
C1 C2 C3 C4 1.6(7)
O2 C3 C4 C5 179.6(4)
C2 C3 C4 C5 2.0(6)
O2 C3 C4 C12 4.5(6)
C2 C3 C4 C12 -173.1(4)
C14 O3 C5 C6 165.0(4)
C14 O3 C5 C4 -16.7(5)
C3 C4 C5 C6 -6.9(7)
C12 C4 C5 C6 168.2(4)
C3 C4 C5 O3 174.9(4)
C12 C4 C5 O3 -10.0(6)
O3 C5 C6 C1 -174.5(4)
C4 C5 C6 C1 7.3(7)
O3 C5 C6 C7 5.8(7)
C4 C5 C6 C7 -172.4(4)
O1 C1 C6 C5 175.7(4)
C2 C1 C6 C5 -3.3(7)
O1 C1 C6 C7 -4.6(6)
C2 C1 C6 C7 176.4(4)
C5 C6 C7 C10 128.7(5)
C1 C6 C7 C10 -51.0(5)
C5 C6 C7 C9 9.7(7)
C1 C6 C7 C9 -170.0(4)
C5 C6 C7 C8 -111.3(5)
C1 C6 C7 C8 69.0(5)
C9 C7 C10 C11 71.0(6)
C8 C7 C10 C11 -175.5(5)
C6 C7 C10 C11 -53.8(6)
C5 C4 C12 O4 -179.3(4)
C3 C4 C12 O4 -4.4(7)
C5 C4 C12 C13 -2.8(6)
C3 C4 C12 C13 172.1(4)
O4 C12 C13 C14 -146.0(4)
C4 C12 C13 C14 37.5(5)
O4 C12 C13 C18 -20.8(6)
C4 C12 C13 C18 162.6(4)
C5 O3 C14 C13 53.3(4)
C5 O3 C14 C21 176.3(3)
C5 O3 C14 C15 -75.9(4)
C12 C13 C14 O3 -61.8(4)
C18 C13 C14 O3 170.5(3)
C12 C13 C14 C21 178.8(4)
C18 C13 C14 C21 51.1(5)
C12 C13 C14 C15 66.6(4)
C18 C13 C14 C15 -61.2(4)
O3 C14 C15 C16 163.2(3)
C13 C14 C15 C16 36.9(4)
C21 C14 C15 C16 -83.7(4)
O3 C14 C15 C23 -74.7(4)
C13 C14 C15 C23 159.0(3)
C21 C14 C15 C23 38.4(4)
C14 C15 C16 C17 28.4(4)
C23 C15 C16 C17 -85.8(4)
C15 C16 C17 C22 37.4(5)
C15 C16 C17 C18 -77.3(4)
C19 O5 C18 C17 72.0(4)
C19 O5 C18 C13 -170.6(3)
C22 C17 C18 O5 49.5(4)
C16 C17 C18 O5 168.0(3)
C22 C17 C18 C13 -66.9(4)
C16 C17 C18 C13 51.6(4)
C12 C13 C18 O5 128.4(4)
C14 C13 C18 O5 -108.6(4)
C12 C13 C18 C17 -110.9(4)
C14 C13 C18 C17 12.1(5)
C18 O5 C19 C20 179.7(4)
C23 O7 C21 C26 161.8(3)
C23 O7 C21 C14 36.7(4)
C23 O7 C21 C22 -74.9(4)
O3 C14 C21 O7 71.4(4)
C13 C14 C21 O7 -168.0(3)
C15 C14 C21 O7 -46.3(4)
O3 C14 C21 C26 -48.8(4)
C13 C14 C21 C26 71.8(5)
C15 C14 C21 C26 -166.5(3)
O3 C14 C21 C22 -176.0(3)
C13 C14 C21 C22 -55.4(5)
C15 C14 C21 C22 66.3(4)
C18 C17 C22 O6 -116.5(5)
C16 C17 C22 O6 127.6(4)
C18 C17 C22 C21 62.9(4)
C16 C17 C22 C21 -53.0(5)
O7 C21 C22 O6 -72.7(5)
C26 C21 C22 O6 48.1(6)
C14 C21 C22 O6 177.3(4)
O7 C21 C22 C17 107.9(4)
C26 C21 C22 C17 -131.3(4)
C14 C21 C22 C17 -2.2(5)
C21 O7 C23 C24 -129.9(3)
C21 O7 C23 C25 110.7(3)
C21 O7 C23 C15 -11.1(4)
C14 C15 C23 O7 -18.5(4)
C16 C15 C23 O7 97.8(4)
C14 C15 C23 C24 97.0(4)
C16 C15 C23 C24 -146.7(4)
C14 C15 C23 C25 -135.1(4)
C16 C15 C23 C25 -18.8(5)
O7 C21 C26 C27 47.9(4)
C14 C21 C26 C27 164.9(3)
C22 C21 C26 C27 -71.7(5)
C21 C26 C27 C28 150.4(4)
C26 C27 C28 C29 -3.0(8)
C26 C27 C28 C30 177.2(4)
